data_2232810
loop_
_publ_author_name
'Fun, Hoong-Kun'
'Quah, Ching Kheng'
'Chandrakantha, B.'
'Isloor, A. M.'
'Shetty, Prakash'

_publ_section_title
;
 Ethyl 1-cyclohexyl-5-(4-methoxyphenyl)-1<i>H</i>-pyrazole-4-carboxylate
;
_journal_coeditor_code IS5014
_journal_issue 12
_journal_name_full 'Acta Crystallographica Section E'
_journal_page_first o3460
_journal_page_last o3461
_journal_paper_doi 10.1107/S1600536811049282
_journal_volume 67
_journal_year 2011
_chemical_formula_iupac 'C19 H24 N2 O3'
_chemical_formula_moiety 'C19 H24 N2 O3'
_chemical_formula_sum 'C19 H24 N2 O3'
_chemical_formula_weight 328.40
_chemical_name_systematic
;
Ethyl 1-cyclohexyl-5-(4-methoxyphenyl)-1<i>H</i>-pyrazole-4-carboxylate
;
_space_group_IT_number 2
_symmetry_cell_setting triclinic
_symmetry_space_group_name_Hall '-P 1'
_symmetry_space_group_name_H-M 'P -1'
_atom_sites_solution_hydrogens geom
_atom_sites_solution_primary direct
_atom_sites_solution_secondary difmap
_audit_creation_method SHELXL-97
_cell_angle_alpha 100.690(2)
_cell_angle_beta 93.1070(10)
_cell_angle_gamma 95.3540(10)
_cell_formula_units_Z 2
_cell_length_a 6.8959(7)
_cell_length_b 11.0858(7)
_cell_length_c 12.0142(12)
_cell_measurement_reflns_used 6690
_cell_measurement_temperature 296
_cell_measurement_theta_max 29.96
_cell_measurement_theta_min 2.79
_cell_volume 896.16(14)
_computing_cell_refinement 'SAINT (Bruker, 2009)'
_computing_data_collection 'APEX2 (Bruker, 2009)'
_computing_data_reduction 'SAINT (Bruker, 2009)'
_computing_molecular_graphics 'SHELXTL (Sheldrick, 2008)'
_computing_publication_material 'SHELXTL (Sheldrick, 2008) and PLATON (Spek, 2009)'
_computing_structure_refinement 'SHELXTL (Sheldrick, 2008)'
_computing_structure_solution 'SHELXTL (Sheldrick, 2008)'
_diffrn_ambient_temperature 296
_diffrn_measured_fraction_theta_full 0.987
_diffrn_measured_fraction_theta_max 0.987
_diffrn_measurement_device_type
;
Bruker SMART APEXII DUO CCD area-detector
;
_diffrn_measurement_method '\f and \w scans'
_diffrn_radiation_monochromator graphite
_diffrn_radiation_source 'fine-focus sealed tube'
_diffrn_radiation_type MoK\a
_diffrn_radiation_wavelength 0.71073
_diffrn_reflns_av_R_equivalents 0.0210
_diffrn_reflns_av_sigmaI/netI 0.0214
_diffrn_reflns_limit_h_max 9
_diffrn_reflns_limit_h_min -9
_diffrn_reflns_limit_k_max 15
_diffrn_reflns_limit_k_min -15
_diffrn_reflns_limit_l_max 16
_diffrn_reflns_limit_l_min -16
_diffrn_reflns_number 18767
_diffrn_reflns_theta_full 30.02
_diffrn_reflns_theta_max 30.02
_diffrn_reflns_theta_min 1.73
_diffrn_standards_number 0
_exptl_absorpt_coefficient_mu 0.083
_exptl_absorpt_correction_T_max 0.9881
_exptl_absorpt_correction_T_min 0.9676
_exptl_absorpt_correction_type multi-scan
_exptl_absorpt_process_details '(<i>SADABS</i>; Bruker, 2009)'
_exptl_crystal_colour colourless
_exptl_crystal_density_diffrn 1.217
_exptl_crystal_density_method 'not measured'
_exptl_crystal_description needle
_exptl_crystal_F_000 352
_exptl_crystal_size_max 0.401
_exptl_crystal_size_mid 0.314
_exptl_crystal_size_min 0.145
_refine_diff_density_max 0.320
_refine_diff_density_min -0.231
_refine_ls_extinction_method none
_refine_ls_goodness_of_fit_ref 1.048
_refine_ls_hydrogen_treatment constr
_refine_ls_matrix_type full
_refine_ls_number_parameters 219
_refine_ls_number_reflns 5159
_refine_ls_number_restraints 0
_refine_ls_restrained_S_all 1.048
_refine_ls_R_factor_all 0.0641
_refine_ls_R_factor_gt 0.0496
_refine_ls_shift/su_max 0.001
_refine_ls_shift/su_mean 0.001
_refine_ls_structure_factor_coef Fsqd
_refine_ls_weighting_details 'calc w=1/[\s^2^(Fo^2^)+(0.0889P)^2^+0.1180P] where P=(Fo^2^+2Fc^2^)/3'
_refine_ls_weighting_scheme calc
_refine_ls_wR_factor_gt 0.1491
_refine_ls_wR_factor_ref 0.1642
_reflns_number_gt 3928
_reflns_number_total 5159
_reflns_threshold_expression I>2\s(I)
_cod_data_source_file is5014.cif
_cod_data_source_block I
_cod_database_code 2232810
_cod_database_fobs_code 2232810

loop_
_symmetry_equiv_pos_as_xyz
'x, y, z'
'-x, -y, -z'

loop_
_atom_site_type_symbol
_atom_site_label
_atom_site_fract_x
_atom_site_fract_y
_atom_site_fract_z
_atom_site_U_iso_or_equiv
_atom_site_adp_type
_atom_site_calc_flag
_atom_site_refinement_flags
_atom_site_occupancy
_atom_site_symmetry_multiplicity
O O1 0.24481(16) 0.40833(10) 0.42125(10) 0.0637(3) Uani d . 1 1
O O2 -0.1292(2) 0.87054(11) 0.39497(11) 0.0756(4) Uani d . 1 1
O O3 -0.17512(15) 1.04017(9) 0.32770(9) 0.0579(3) Uani d . 1 1
N N1 0.20159(16) 0.93769(11) 0.08374(10) 0.0500(3) Uani d . 1 1
N N2 0.24537(14) 0.83382(9) 0.12036(9) 0.0416(2) Uani d . 1 1
C C1 0.15217(15) 0.81617(10) 0.21339(9) 0.0366(2) Uani d . 1 1
C C2 0.04032(16) 0.91465(11) 0.23818(10) 0.0387(2) Uani d . 1 1
C C3 0.07815(18) 0.98587(12) 0.15498(12) 0.0462(3) Uani d . 1 1
H H3A 0.0227 1.0583 0.1507 0.055 Uiso calc R 1 1
C C4 0.37555(16) 0.75420(12) 0.05627(10) 0.0424(3) Uani d . 1 1
H H4A 0.3759 0.6789 0.0880 0.051 Uiso calc R 1 1
C C5 0.3032(2) 0.71696(17) -0.06831(13) 0.0634(4) Uani d . 1 1
H H5A 0.2978 0.7901 -0.1014 0.076 Uiso calc R 1 1
H H5B 0.1724 0.6744 -0.0750 0.076 Uiso calc R 1 1
C C6 0.4396(2) 0.63269(18) -0.13218(14) 0.0705(5) Uani d . 1 1
H H6A 0.4338 0.5560 -0.1041 0.085 Uiso calc R 1 1
H H6B 0.3960 0.6133 -0.2122 0.085 Uiso calc R 1 1
C C7 0.6475(2) 0.69171(17) -0.11840(13) 0.0630(4) Uani d . 1 1
H H7A 0.7311 0.6333 -0.1555 0.076 Uiso calc R 1 1
H H7B 0.6564 0.7628 -0.1550 0.076 Uiso calc R 1 1
C C8 0.7178(2) 0.73191(17) 0.00499(13) 0.0624(4) Uani d . 1 1
H H8A 0.8481 0.7750 0.0109 0.075 Uiso calc R 1 1
H H8B 0.7248 0.6597 0.0393 0.075 Uiso calc R 1 1
C C9 0.58264(18) 0.81614(15) 0.06897(13) 0.0562(4) Uani d . 1 1
H H9A 0.6275 0.8367 0.1488 0.067 Uiso calc R 1 1
H H9B 0.5857 0.8922 0.0398 0.067 Uiso calc R 1 1
C C10 0.17434(16) 0.70935(10) 0.26810(10) 0.0371(2) Uani d . 1 1
C C11 0.35203(17) 0.69279(12) 0.32133(11) 0.0438(3) Uani d . 1 1
H H11A 0.4596 0.7504 0.3226 0.053 Uiso calc R 1 1
C C12 0.37068(19) 0.59210(12) 0.37225(11) 0.0481(3) Uani d . 1 1
H H12A 0.4899 0.5828 0.4080 0.058 Uiso calc R 1 1
C C13 0.21233(19) 0.50493(11) 0.37021(10) 0.0438(3) Uani d . 1 1
C C14 0.03437(19) 0.52023(12) 0.31811(12) 0.0475(3) Uani d . 1 1
H H14A -0.0729 0.4624 0.3168 0.057 Uiso calc R 1 1
C C15 0.01701(17) 0.62194(12) 0.26809(11) 0.0463(3) Uani d . 1 1
H H15A -0.1030 0.6318 0.2337 0.056 Uiso calc R 1 1
C C16 0.0922(3) 0.31069(15) 0.41146(16) 0.0671(4) Uani d . 1 1
H H16A 0.1307 0.2515 0.4552 0.101 Uiso calc R 1 1
H H16B 0.0667 0.2713 0.3332 0.101 Uiso calc R 1 1
H H16C -0.0238 0.3433 0.4394 0.101 Uiso calc R 1 1
C C17 -0.09192(17) 0.93662(11) 0.32911(10) 0.0424(3) Uani d . 1 1
C C18 -0.3166(3) 1.06986(18) 0.41045(15) 0.0714(5) Uani d . 1 1
H H18A -0.3792 0.9945 0.4285 0.086 Uiso calc R 1 1
H H18B -0.2514 1.1194 0.4798 0.086 Uiso calc R 1 1
C C19 -0.4606(3) 1.1369(3) 0.3653(2) 0.1087(9) Uani d . 1 1
H H19A -0.5482 1.1625 0.4225 0.163 Uiso calc R 1 1
H H19B -0.5330 1.0848 0.3008 0.163 Uiso calc R 1 1
H H19C -0.3971 1.2082 0.3425 0.163 Uiso calc R 1 1

loop_
_atom_site_aniso_label
_atom_site_aniso_U_11
_atom_site_aniso_U_22
_atom_site_aniso_U_33
_atom_site_aniso_U_12
_atom_site_aniso_U_13
_atom_site_aniso_U_23
O1 0.0735(7) 0.0545(6) 0.0701(7) 0.0126(5) -0.0038(5) 0.0302(5)
O2 0.1033(9) 0.0716(7) 0.0721(7) 0.0383(6) 0.0486(7) 0.0396(6)
O3 0.0665(6) 0.0570(6) 0.0602(6) 0.0274(5) 0.0281(5) 0.0204(5)
N1 0.0516(6) 0.0506(6) 0.0567(7) 0.0129(5) 0.0173(5) 0.0252(5)
N2 0.0395(5) 0.0447(5) 0.0454(5) 0.0100(4) 0.0123(4) 0.0157(4)
C1 0.0346(5) 0.0399(5) 0.0369(5) 0.0044(4) 0.0046(4) 0.0108(4)
C2 0.0374(5) 0.0404(5) 0.0406(6) 0.0067(4) 0.0065(4) 0.0114(4)
C3 0.0460(6) 0.0441(6) 0.0541(7) 0.0108(5) 0.0121(5) 0.0186(5)
C4 0.0385(5) 0.0477(6) 0.0432(6) 0.0088(4) 0.0110(4) 0.0103(5)
C5 0.0411(6) 0.0889(11) 0.0523(8) 0.0073(7) -0.0009(6) -0.0055(7)
C6 0.0559(8) 0.0873(12) 0.0561(9) 0.0050(8) 0.0041(7) -0.0169(8)
C7 0.0519(7) 0.0856(11) 0.0487(8) 0.0122(7) 0.0155(6) 0.0000(7)
C8 0.0382(6) 0.0885(11) 0.0556(8) 0.0132(6) 0.0064(5) -0.0025(7)
C9 0.0371(6) 0.0732(9) 0.0508(7) 0.0023(6) 0.0061(5) -0.0066(7)
C10 0.0382(5) 0.0387(5) 0.0358(5) 0.0079(4) 0.0045(4) 0.0086(4)
C11 0.0398(5) 0.0452(6) 0.0463(6) 0.0042(4) -0.0009(5) 0.0098(5)
C12 0.0456(6) 0.0515(7) 0.0485(7) 0.0114(5) -0.0056(5) 0.0127(5)
C13 0.0548(7) 0.0409(6) 0.0384(6) 0.0121(5) 0.0034(5) 0.0110(5)
C14 0.0466(6) 0.0438(6) 0.0536(7) 0.0008(5) 0.0007(5) 0.0159(5)
C15 0.0391(5) 0.0485(6) 0.0536(7) 0.0045(5) -0.0016(5) 0.0171(6)
C16 0.0854(11) 0.0509(8) 0.0738(10) 0.0118(7) 0.0184(8) 0.0292(7)
C17 0.0428(5) 0.0434(6) 0.0428(6) 0.0089(4) 0.0073(5) 0.0098(5)
C18 0.0777(10) 0.0834(11) 0.0647(10) 0.0400(9) 0.0340(8) 0.0200(8)
C19 0.0807(13) 0.167(2) 0.0849(15) 0.0658(15) 0.0120(11) 0.0140(15)

loop_
_atom_type_symbol
_atom_type_description
_atom_type_scat_dispersion_real
_atom_type_scat_dispersion_imag
_atom_type_scat_source
C C 0.0033 0.0016 'International Tables Vol C Tables 4.2.6.8 and 6.1.1.4'
H H 0.0000 0.0000 'International Tables Vol C Tables 4.2.6.8 and 6.1.1.4'
N N 0.0061 0.0033 'International Tables Vol C Tables 4.2.6.8 and 6.1.1.4'
O O 0.0106 0.0060 'International Tables Vol C Tables 4.2.6.8 and 6.1.1.4'

loop_
_geom_angle_atom_site_label_1
_geom_angle_atom_site_label_2
_geom_angle_atom_site_label_3
_geom_angle
C13 O1 C16 117.95(11)
C17 O3 C18 116.56(11)
C3 N1 N2 104.76(10)
C1 N2 N1 112.70(9)
C1 N2 C4 128.17(10)
N1 N2 C4 119.08(10)
N2 C1 C2 105.63(10)
N2 C1 C10 122.86(10)
C2 C1 C10 131.51(10)
C1 C2 C3 105.00(10)
C1 C2 C17 127.24(10)
C3 C2 C17 127.73(11)
N1 C3 C2 111.91(11)
N1 C3 H3A 124.0
C2 C3 H3A 124.0
N2 C4 C9 110.98(10)
N2 C4 C5 111.32(10)
C9 C4 C5 110.76(11)
N2 C4 H4A 107.9
C9 C4 H4A 107.9
C5 C4 H4A 107.9
C4 C5 C6 110.07(12)
C4 C5 H5A 109.6
C6 C5 H5A 109.6
C4 C5 H5B 109.6
C6 C5 H5B 109.6
H5A C5 H5B 108.2
C7 C6 C5 111.75(14)
C7 C6 H6A 109.3
C5 C6 H6A 109.3
C7 C6 H6B 109.3
C5 C6 H6B 109.3
H6A C6 H6B 107.9
C8 C7 C6 111.45(13)
C8 C7 H7A 109.3
C6 C7 H7A 109.3
C8 C7 H7B 109.3
C6 C7 H7B 109.3
H7A C7 H7B 108.0
C7 C8 C9 111.41(13)
C7 C8 H8A 109.3
C9 C8 H8A 109.3
C7 C8 H8B 109.3
C9 C8 H8B 109.3
H8A C8 H8B 108.0
C4 C9 C8 110.74(12)
C4 C9 H9A 109.5
C8 C9 H9A 109.5
C4 C9 H9B 109.5
C8 C9 H9B 109.5
H9A C9 H9B 108.1
C15 C10 C11 117.99(10)
C15 C10 C1 120.39(10)
C11 C10 C1 121.63(10)
C12 C11 C10 120.98(11)
C12 C11 H11A 119.5
C10 C11 H11A 119.5
C11 C12 C13 120.19(11)
C11 C12 H12A 119.9
C13 C12 H12A 119.9
O1 C13 C12 116.10(11)
O1 C13 C14 124.31(12)
C12 C13 C14 119.60(11)
C15 C14 C13 119.71(11)
C15 C14 H14A 120.1
C13 C14 H14A 120.1
C14 C15 C10 121.53(11)
C14 C15 H15A 119.2
C10 C15 H15A 119.2
O1 C16 H16A 109.5
O1 C16 H16B 109.5
H16A C16 H16B 109.5
O1 C16 H16C 109.5
H16A C16 H16C 109.5
H16B C16 H16C 109.5
O2 C17 O3 122.85(12)
O2 C17 C2 126.16(12)
O3 C17 C2 110.95(10)
C19 C18 O3 109.52(15)
C19 C18 H18A 109.8
O3 C18 H18A 109.8
C19 C18 H18B 109.8
O3 C18 H18B 109.8
H18A C18 H18B 108.2
C18 C19 H19A 109.5
C18 C19 H19B 109.5
H19A C19 H19B 109.5
C18 C19 H19C 109.5
H19A C19 H19C 109.5
H19B C19 H19C 109.5

loop_
_geom_bond_atom_site_label_1
_geom_bond_atom_site_label_2
_geom_bond_distance
O1 C13 1.3590(15)
O1 C16 1.421(2)
O2 C17 1.1962(16)
O3 C17 1.3328(15)
O3 C18 1.4463(17)
N1 C3 1.3178(16)
N1 N2 1.3598(14)
N2 C1 1.3551(14)
N2 C4 1.4657(15)
C1 C2 1.3917(15)
C1 C10 1.4729(15)
C2 C3 1.4048(16)
C2 C17 1.4611(16)
C3 H3A 0.9300
C4 C9 1.5128(17)
C4 C5 1.520(2)
C4 H4A 0.9800
C5 C6 1.524(2)
C5 H5A 0.9700
C5 H5B 0.9700
C6 C7 1.507(2)
C6 H6A 0.9700
C6 H6B 0.9700
C7 C8 1.506(2)
C7 H7A 0.9700
C7 H7B 0.9700
C8 C9 1.5183(19)
C8 H8A 0.9700
C8 H8B 0.9700
C9 H9A 0.9700
C9 H9B 0.9700
C10 C15 1.3856(16)
C10 C11 1.3945(16)
C11 C12 1.3814(17)
C11 H11A 0.9300
C12 C13 1.3849(18)
C12 H12A 0.9300
C13 C14 1.3862(18)
C14 C15 1.3840(17)
C14 H14A 0.9300
C15 H15A 0.9300
C16 H16A 0.9600
C16 H16B 0.9600
C16 H16C 0.9600
C18 C19 1.436(3)
C18 H18A 0.9700
C18 H18B 0.9700
C19 H19A 0.9600
C19 H19B 0.9600
C19 H19C 0.9600

loop_
_geom_hbond_atom_site_label_D
_geom_hbond_atom_site_label_H
_geom_hbond_atom_site_label_A
_geom_hbond_site_symmetry_A
_geom_hbond_distance_DH
_geom_hbond_distance_HA
_geom_hbond_distance_DA
_geom_hbond_angle_DHA
_geom_hbond_publ_flag
C16 H16A O2 2_566 0.9600 2.4400 3.358(2) 159.00 yes

loop_
_geom_torsion_atom_site_label_1
_geom_torsion_atom_site_label_2
_geom_torsion_atom_site_label_3
_geom_torsion_atom_site_label_4
_geom_torsion
C3 N1 N2 C1 -0.18(14)
C3 N1 N2 C4 177.65(11)
N1 N2 C1 C2 0.28(13)
C4 N2 C1 C2 -177.31(11)
N1 N2 C1 C10 179.32(10)
C4 N2 C1 C10 1.74(18)
N2 C1 C2 C3 -0.25(13)
C10 C1 C2 C3 -179.18(12)
N2 C1 C2 C17 178.12(11)
C10 C1 C2 C17 -0.8(2)
N2 N1 C3 C2 0.01(15)
C1 C2 C3 N1 0.15(15)
C17 C2 C3 N1 -178.20(12)
C1 N2 C4 C9 -112.62(14)
N1 N2 C4 C9 69.93(15)
C1 N2 C4 C5 123.52(14)
N1 N2 C4 C5 -53.94(15)
N2 C4 C5 C6 -179.09(13)
C9 C4 C5 C6 56.92(18)
C4 C5 C6 C7 -55.8(2)
C5 C6 C7 C8 54.9(2)
C6 C7 C8 C9 -54.7(2)
N2 C4 C9 C8 178.50(12)
C5 C4 C9 C8 -57.32(17)
C7 C8 C9 C4 56.03(19)
N2 C1 C10 C15 -114.31(13)
C2 C1 C10 C15 64.46(18)
N2 C1 C10 C11 65.81(16)
C2 C1 C10 C11 -115.41(14)
C15 C10 C11 C12 0.16(19)
C1 C10 C11 C12 -179.97(11)
C10 C11 C12 C13 0.6(2)
C16 O1 C13 C12 -173.91(13)
C16 O1 C13 C14 6.2(2)
C11 C12 C13 O1 179.25(12)
C11 C12 C13 C14 -0.9(2)
O1 C13 C14 C15 -179.74(12)
C12 C13 C14 C15 0.4(2)
C13 C14 C15 C10 0.4(2)
C11 C10 C15 C14 -0.64(19)
C1 C10 C15 C14 179.49(11)
C18 O3 C17 O2 -0.4(2)
C18 O3 C17 C2 177.29(13)
C1 C2 C17 O2 -2.4(2)
C3 C2 C17 O2 175.59(15)
C1 C2 C17 O3 -179.98(11)
C3 C2 C17 O3 -1.97(19)
C17 O3 C18 C19 -149.67(19)

loop_
_cod_related_entry_id
_cod_related_entry_database
_cod_related_entry_code
1 ChemSpider 30657249
